data_4314276
loop_
_publ_author_name
'Montserrat Ferrer'
'Mounia Mounir'
'Oriol Rossell'
'Eliseo Ruiz'
'Miguel Angel Maestro'

_publ_section_title
;
 Equilibria between Metallosupramolecular Squares and Triangles with the
 New Rigid Linker 1,4-Bis(4-pyridyl)tetrafluorobenzene. Experimental and
 Theoretical Study of the Structural Dependence of NMR Data
;
_journal_name_full 'Inorganic Chemistry'
_journal_page_first 5890
_journal_page_last 5899
_journal_paper_doi 10.1021/ic034489j
_journal_volume 42
_journal_year 2003
_chemical_formula_moiety 'C10 H24 Cl2 P2 Pt'
_chemical_formula_sum 'C10 H24 Cl2 P2 Pt'
_chemical_formula_weight 472.22
_chemical_name_systematic
;
 ?
;
_space_group_IT_number 14
_symmetry_cell_setting monoclinic
_symmetry_space_group_name_Hall '-P 2ybc'
_symmetry_space_group_name_H-M 'P 1 21/c 1'
_atom_sites_solution_hydrogens geom
_atom_sites_solution_primary direct
_atom_sites_solution_secondary difmap
_audit_creation_method SHELXL-97
_cell_angle_alpha 90.00
_cell_angle_beta 99.123(1)
_cell_angle_gamma 90.00
_cell_formula_units_Z 4
_cell_length_a 9.5588(7)
_cell_length_b 12.4150(10)
_cell_length_c 13.4292(10)
_cell_measurement_temperature 298(2)
_cell_volume 1573.5(2)
_computing_cell_refinement 'Bruker SAINT'
_computing_data_collection 'Bruker SMART'
_computing_data_reduction 'Bruker SHELXTL'
_computing_molecular_graphics 'Bruker SHELXTL'
_computing_publication_material 'Bruker SHELXTL'
_computing_structure_refinement 'SHELXL-97 (Sheldrick, 1997)'
_computing_structure_solution 'SHELXS-97 (Sheldrick, 1990)'
_diffrn_ambient_temperature 298(2)
_diffrn_measured_fraction_theta_full 0.993
_diffrn_measured_fraction_theta_max 0.993
_diffrn_measurement_device_type 'CCD area detector'
_diffrn_measurement_method 'phi and omega scans'
_diffrn_radiation_monochromator graphite
_diffrn_radiation_source 'fine-focus sealed tube'
_diffrn_radiation_type MoK\a
_diffrn_radiation_wavelength 0.71073
_diffrn_reflns_av_R_equivalents 0.0407
_diffrn_reflns_av_sigmaI/netI 0.0527
_diffrn_reflns_limit_h_max 11
_diffrn_reflns_limit_h_min -11
_diffrn_reflns_limit_k_max 15
_diffrn_reflns_limit_k_min -10
_diffrn_reflns_limit_l_max 16
_diffrn_reflns_limit_l_min -16
_diffrn_reflns_number 8421
_diffrn_reflns_theta_full 26.37
_diffrn_reflns_theta_max 26.37
_diffrn_reflns_theta_min 2.16
_diffrn_standards_decay_% 0.1
_exptl_absorpt_coefficient_mu 9.433
_exptl_absorpt_correction_T_max 0.3137
_exptl_absorpt_correction_T_min 0.0883
_exptl_absorpt_correction_type empirical
_exptl_absorpt_process_details Sadabs
_exptl_crystal_colour Colourless
_exptl_crystal_density_diffrn 1.993
_exptl_crystal_density_method 'not measured'
_exptl_crystal_description Block
_exptl_crystal_F_000 904
_exptl_crystal_size_max 0.50
_exptl_crystal_size_mid 0.20
_exptl_crystal_size_min 0.16
_refine_diff_density_max 3.025
_refine_diff_density_min -1.778
_refine_diff_density_rms 0.204
_refine_ls_extinction_coef 0.0076(5)
_refine_ls_extinction_expression Fc^*^=kFc[1+0.001xFc^2^\l^3^/sin(2\q)]^-1/4^
_refine_ls_extinction_method SHELXL
_refine_ls_goodness_of_fit_ref 1.059
_refine_ls_hydrogen_treatment mixed
_refine_ls_matrix_type full
_refine_ls_number_parameters 137
_refine_ls_number_reflns 3194
_refine_ls_number_restraints 0
_refine_ls_restrained_S_all 1.059
_refine_ls_R_factor_all 0.0435
_refine_ls_R_factor_gt 0.0396
_refine_ls_shift/su_max 0.002
_refine_ls_shift/su_mean 0.000
_refine_ls_structure_factor_coef Fsqd
_refine_ls_weighting_details 'calc w=1/[\s^2^(Fo^2^)+(0.0663P)^2^+0.5578P] where P=(Fo^2^+2Fc^2^)/3'
_refine_ls_weighting_scheme calc
_refine_ls_wR_factor_gt 0.1037
_refine_ls_wR_factor_ref 0.1067
_reflns_number_gt 2878
_reflns_number_total 3194
_reflns_threshold_expression >2sigma(I)
_cod_data_source_file ic034489jsi20030509_124917_1.cif
_cod_data_source_block Ptdepe
_cod_depositor_comments
;
The following automatic conversions were performed:

'_symmetry_cell_setting' value 'Monoclinic' changed to 'monoclinic'
according to the built-in table from CIF Core dictionary named
'cif_core.dic' version 2.4.1 from 2010-06-29.

Automatic conversion script
Id: cif_fix_values 1646 2011-03-28 12:23:43Z adriana 
;
_cod_database_code 4314276

loop_
_symmetry_equiv_pos_as_xyz
'x, y, z'
'-x, y+1/2, -z+1/2'
'-x, -y, -z'
'x, -y-1/2, z-1/2'

loop_
_atom_site_label
_atom_site_type_symbol
_atom_site_fract_x
_atom_site_fract_y
_atom_site_fract_z
_atom_site_U_iso_or_equiv
_atom_site_adp_type
_atom_site_occupancy
_atom_site_symmetry_multiplicity
_atom_site_calc_flag
_atom_site_refinement_flags
_atom_site_disorder_assembly
_atom_site_disorder_group
Pt1 Pt 0.70854(2) 0.716935(16) 0.294502(14) 0.03213(14) Uani 1 1 d . . .
Cl1 Cl 0.8303(2) 0.87555(13) 0.35686(13) 0.0540(4) Uani 1 1 d . . .
Cl2 Cl 0.52034(19) 0.75794(16) 0.38370(13) 0.0517(4) Uani 1 1 d . . .
P1 P 0.88586(16) 0.66732(13) 0.21653(11) 0.0381(3) Uani 1 1 d . . .
P2 P 0.59882(16) 0.56905(12) 0.22887(11) 0.0364(3) Uani 1 1 d . . .
C1 C 0.8279(8) 0.5590(6) 0.1302(5) 0.0560(17) Uani 1 1 d . . .
H1A H 0.7786 0.5881 0.0673 0.067 Uiso 1 1 calc R . .
H1B H 0.9093 0.5186 0.1159 0.067 Uiso 1 1 calc R . .
C2 C 0.7287(8) 0.4844(6) 0.1775(6) 0.0518(16) Uani 1 1 d . . .
H2A H 0.7826 0.4419 0.2310 0.062 Uiso 1 1 calc R . .
H2B H 0.6804 0.4357 0.1270 0.062 Uiso 1 1 calc R . .
C3 C 0.9612(9) 0.7706(6) 0.1453(6) 0.0554(19) Uani 1 1 d . . .
H3A H 1.0197 0.8179 0.1920 0.066 Uiso 1 1 calc R . .
H3B H 1.0220 0.7365 0.1032 0.066 Uiso 1 1 calc R . .
C4 C 0.8521(9) 0.8369(7) 0.0798(5) 0.062(2) Uani 1 1 d . . .
H4A H 0.8985 0.8899 0.0445 0.093 Uiso 1 1 calc R . .
H4B H 0.7925 0.8722 0.1210 0.093 Uiso 1 1 calc R . .
H4C H 0.7954 0.7909 0.0319 0.093 Uiso 1 1 calc R . .
C5 C 1.0335(8) 0.6062(7) 0.3015(6) 0.0587(18) Uani 1 1 d . . .
H5A H 0.9961 0.5492 0.3391 0.070 Uiso 1 1 calc R . .
H5B H 1.0971 0.5731 0.2609 0.070 Uiso 1 1 calc R . .
C6 C 1.1181(9) 0.6818(9) 0.3754(7) 0.077(2) Uani 1 1 d . . .
H6A H 1.1928 0.6426 0.4161 0.116 Uiso 1 1 calc R . .
H6B H 1.0573 0.7133 0.4179 0.116 Uiso 1 1 calc R . .
H6C H 1.1582 0.7376 0.3393 0.116 Uiso 1 1 calc R . .
C7 C 0.4650(8) 0.5881(7) 0.1186(5) 0.0551(17) Uani 1 1 d . . .
H7A H 0.5100 0.6193 0.0654 0.066 Uiso 1 1 calc R . .
H7B H 0.4287 0.5180 0.0954 0.066 Uiso 1 1 calc R . .
C8 C 0.3425(9) 0.6579(8) 0.1334(8) 0.077(2) Uani 1 1 d . . .
H8A H 0.2775 0.6629 0.0713 0.115 Uiso 1 1 calc R . .
H8B H 0.3762 0.7285 0.1540 0.115 Uiso 1 1 calc R . .
H8C H 0.2950 0.6271 0.1845 0.115 Uiso 1 1 calc R . .
C9 C 0.5192(7) 0.4862(5) 0.3152(5) 0.0490(15) Uani 1 1 d . . .
H9A H 0.4373 0.5236 0.3326 0.059 Uiso 1 1 calc R . .
H9B H 0.4857 0.4200 0.2810 0.059 Uiso 1 1 calc R . .
C10 C 0.6164(10) 0.4577(7) 0.4111(5) 0.066(2) Uani 1 1 d . . .
H10A H 0.5662 0.4141 0.4528 0.099 Uiso 1 1 calc R . .
H10B H 0.6486 0.5224 0.4466 0.099 Uiso 1 1 calc R . .
H10C H 0.6964 0.4183 0.3951 0.099 Uiso 1 1 calc R . .

loop_
_atom_site_aniso_label
_atom_site_aniso_U_11
_atom_site_aniso_U_22
_atom_site_aniso_U_33
_atom_site_aniso_U_23
_atom_site_aniso_U_13
_atom_site_aniso_U_12
Pt1 0.0319(2) 0.03023(19) 0.03524(19) 0.00064(7) 0.00824(11) 0.00246(7)
Cl1 0.0632(11) 0.0404(9) 0.0587(10) -0.0091(7) 0.0110(8) -0.0119(8)
Cl2 0.0495(10) 0.0505(9) 0.0613(10) -0.0010(8) 0.0278(8) 0.0093(8)
P1 0.0300(8) 0.0436(9) 0.0419(8) 0.0002(6) 0.0092(6) 0.0002(7)
P2 0.0325(8) 0.0381(8) 0.0389(7) -0.0010(6) 0.0067(6) -0.0009(6)
C1 0.064(5) 0.049(4) 0.059(4) -0.011(3) 0.022(3) 0.002(4)
C2 0.046(4) 0.048(4) 0.064(4) -0.010(3) 0.015(3) 0.000(3)
C3 0.047(4) 0.067(5) 0.054(4) 0.002(3) 0.011(3) -0.007(3)
C4 0.084(6) 0.056(5) 0.048(4) 0.010(3) 0.013(4) 0.002(4)
C5 0.039(4) 0.063(5) 0.074(5) 0.016(4) 0.008(3) 0.014(3)
C6 0.056(5) 0.092(6) 0.076(6) 0.009(5) -0.012(4) 0.017(5)
C7 0.051(4) 0.061(5) 0.052(4) 0.003(3) 0.006(3) -0.001(4)
C8 0.057(5) 0.078(6) 0.090(6) 0.006(5) -0.005(4) 0.016(5)
C9 0.055(4) 0.038(3) 0.054(4) 0.003(3) 0.011(3) -0.011(3)
C10 0.086(6) 0.058(5) 0.052(4) 0.011(3) 0.004(4) -0.008(4)

loop_
_atom_type_symbol
_atom_type_description
_atom_type_scat_dispersion_real
_atom_type_scat_dispersion_imag
_atom_type_scat_source
C C 0.0033 0.0016 'International Tables Vol C Tables 4.2.6.8 and 6.1.1.4'
H H 0.0000 0.0000 'International Tables Vol C Tables 4.2.6.8 and 6.1.1.4'
P P 0.1023 0.0942 'International Tables Vol C Tables 4.2.6.8 and 6.1.1.4'
Cl Cl 0.1484 0.1585 'International Tables Vol C Tables 4.2.6.8 and 6.1.1.4'
Pt Pt -1.7033 8.3905 'International Tables Vol C Tables 4.2.6.8 and 6.1.1.4'

loop_
_geom_angle_atom_site_label_1
_geom_angle_atom_site_label_2
_geom_angle_atom_site_label_3
_geom_angle
_geom_angle_site_symmetry_1
_geom_angle_site_symmetry_3
_geom_angle_publ_flag
P1 Pt1 P2 86.06(6) . . ?
P1 Pt1 Cl2 175.93(6) . . ?
P2 Pt1 Cl2 91.69(6) . . ?
P1 Pt1 Cl1 91.62(6) . . ?
P2 Pt1 Cl1 177.12(5) . . ?
Cl2 Pt1 Cl1 90.72(7) . . ?
C1 P1 C3 107.1(4) . . ?
C1 P1 C5 102.6(4) . . ?
C3 P1 C5 106.9(4) . . ?
C1 P1 Pt1 109.3(2) . . ?
C3 P1 Pt1 116.7(3) . . ?
C5 P1 Pt1 113.1(3) . . ?
C9 P2 C7 106.5(3) . . ?
C9 P2 C2 107.0(3) . . ?
C7 P2 C2 101.5(3) . . ?
C9 P2 Pt1 115.8(2) . . ?
C7 P2 Pt1 116.3(3) . . ?
C2 P2 Pt1 108.4(2) . . ?
C2 C1 P1 109.3(5) . . ?
C2 C1 H1A 109.8 . . ?
P1 C1 H1A 109.8 . . ?
C2 C1 H1B 109.8 . . ?
P1 C1 H1B 109.8 . . ?
H1A C1 H1B 108.3 . . ?
C1 C2 P2 108.0(5) . . ?
C1 C2 H2A 110.1 . . ?
P2 C2 H2A 110.1 . . ?
C1 C2 H2B 110.1 . . ?
P2 C2 H2B 110.1 . . ?
H2A C2 H2B 108.4 . . ?
C4 C3 P1 113.6(5) . . ?
C4 C3 H3A 108.9 . . ?
P1 C3 H3A 108.9 . . ?
C4 C3 H3B 108.9 . . ?
P1 C3 H3B 108.9 . . ?
H3A C3 H3B 107.7 . . ?
C3 C4 H4A 109.5 . . ?
C3 C4 H4B 109.5 . . ?
H4A C4 H4B 109.5 . . ?
C3 C4 H4C 109.5 . . ?
H4A C4 H4C 109.5 . . ?
H4B C4 H4C 109.5 . . ?
C6 C5 P1 115.6(6) . . ?
C6 C5 H5A 108.4 . . ?
P1 C5 H5A 108.4 . . ?
C6 C5 H5B 108.4 . . ?
P1 C5 H5B 108.4 . . ?
H5A C5 H5B 107.4 . . ?
C5 C6 H6A 109.5 . . ?
C5 C6 H6B 109.5 . . ?
H6A C6 H6B 109.5 . . ?
C5 C6 H6C 109.5 . . ?
H6A C6 H6C 109.5 . . ?
H6B C6 H6C 109.5 . . ?
C8 C7 P2 115.7(6) . . ?
C8 C7 H7A 108.4 . . ?
P2 C7 H7A 108.4 . . ?
C8 C7 H7B 108.4 . . ?
P2 C7 H7B 108.4 . . ?
H7A C7 H7B 107.4 . . ?
C7 C8 H8A 109.5 . . ?
C7 C8 H8B 109.5 . . ?
H8A C8 H8B 109.5 . . ?
C7 C8 H8C 109.5 . . ?
H8A C8 H8C 109.5 . . ?
H8B C8 H8C 109.5 . . ?
C10 C9 P2 114.6(5) . . ?
C10 C9 H9A 108.6 . . ?
P2 C9 H9A 108.6 . . ?
C10 C9 H9B 108.6 . . ?
P2 C9 H9B 108.6 . . ?
H9A C9 H9B 107.6 . . ?
C9 C10 H10A 109.5 . . ?
C9 C10 H10B 109.5 . . ?
H10A C10 H10B 109.5 . . ?
C9 C10 H10C 109.5 . . ?
H10A C10 H10C 109.5 . . ?
H10B C10 H10C 109.5 . . ?

loop_
_geom_bond_atom_site_label_1
_geom_bond_atom_site_label_2
_geom_bond_distance
_geom_bond_site_symmetry_2
_geom_bond_publ_flag
Pt1 P1 2.2162(15) . ?
Pt1 P2 2.2260(15) . ?
Pt1 Cl2 2.3693(15) . ?
Pt1 Cl1 2.3716(16) . ?
P1 C1 1.804(7) . ?
P1 C3 1.815(8) . ?
P1 C5 1.832(7) . ?
P2 C9 1.807(6) . ?
P2 C7 1.813(7) . ?
P2 C2 1.842(7) . ?
C1 C2 1.533(10) . ?
C1 H1A 0.9700 . ?
C1 H1B 0.9700 . ?
C2 H2A 0.9700 . ?
C2 H2B 0.9700 . ?
C3 C4 1.499(11) . ?
C3 H3A 0.9700 . ?
C3 H3B 0.9700 . ?
C4 H4A 0.9600 . ?
C4 H4B 0.9600 . ?
C4 H4C 0.9600 . ?
C5 C6 1.505(13) . ?
C5 H5A 0.9700 . ?
C5 H5B 0.9700 . ?
C6 H6A 0.9600 . ?
C6 H6B 0.9600 . ?
C6 H6C 0.9600 . ?
C7 C8 1.495(11) . ?
C7 H7A 0.9700 . ?
C7 H7B 0.9700 . ?
C8 H8A 0.9600 . ?
C8 H8B 0.9600 . ?
C8 H8C 0.9600 . ?
C9 C10 1.506(10) . ?
C9 H9A 0.9700 . ?
C9 H9B 0.9700 . ?
C10 H10A 0.9600 . ?
C10 H10B 0.9600 . ?
C10 H10C 0.9600 . ?

loop_
_geom_torsion_atom_site_label_1
_geom_torsion_atom_site_label_2
_geom_torsion_atom_site_label_3
_geom_torsion_atom_site_label_4
_geom_torsion
_geom_torsion_site_symmetry_1
_geom_torsion_site_symmetry_2
_geom_torsion_site_symmetry_3
_geom_torsion_site_symmetry_4
_geom_torsion_publ_flag
P2 Pt1 P1 C1 11.1(3) . . . . ?
Cl2 Pt1 P1 C1 67.7(9) . . . . ?
Cl1 Pt1 P1 C1 -167.2(3) . . . . ?
P2 Pt1 P1 C3 132.8(3) . . . . ?
Cl2 Pt1 P1 C3 -170.5(9) . . . . ?
Cl1 Pt1 P1 C3 -45.4(3) . . . . ?
P2 Pt1 P1 C5 -102.6(3) . . . . ?
Cl2 Pt1 P1 C5 -46.0(9) . . . . ?
Cl1 Pt1 P1 C5 79.1(3) . . . . ?
P1 Pt1 P2 C9 132.5(3) . . . . ?
Cl2 Pt1 P2 C9 -44.1(3) . . . . ?
Cl1 Pt1 P2 C9 168.9(12) . . . . ?
P1 Pt1 P2 C7 -101.2(3) . . . . ?
Cl2 Pt1 P2 C7 82.2(3) . . . . ?
Cl1 Pt1 P2 C7 -64.9(13) . . . . ?
P1 Pt1 P2 C2 12.2(3) . . . . ?
Cl2 Pt1 P2 C2 -164.4(3) . . . . ?
Cl1 Pt1 P2 C2 48.6(13) . . . . ?
C3 P1 C1 C2 -164.8(5) . . . . ?
C5 P1 C1 C2 82.9(6) . . . . ?
Pt1 P1 C1 C2 -37.4(6) . . . . ?
P1 C1 C2 P2 47.1(6) . . . . ?
C9 P2 C2 C1 -163.2(5) . . . . ?
C7 P2 C2 C1 85.3(6) . . . . ?
Pt1 P2 C2 C1 -37.6(6) . . . . ?
C1 P1 C3 C4 76.8(7) . . . . ?
C5 P1 C3 C4 -173.7(6) . . . . ?
Pt1 P1 C3 C4 -46.1(7) . . . . ?
C1 P1 C5 C6 172.3(6) . . . . ?
C3 P1 C5 C6 59.7(7) . . . . ?
Pt1 P1 C5 C6 -70.0(7) . . . . ?
C9 P2 C7 C8 69.9(7) . . . . ?
C2 P2 C7 C8 -178.3(7) . . . . ?
Pt1 P2 C7 C8 -60.9(7) . . . . ?
C7 P2 C9 C10 177.9(6) . . . . ?
C2 P2 C9 C10 70.0(6) . . . . ?
Pt1 P2 C9 C10 -51.0(6) . . . . ?
